data_7126217
loop_
_publ_author_name
'Do, Dinh Cao Huan'
'Protchenko, Andrey V.'
'Fuentes, M \'Angeles'
'Hicks, Jamie'
'Vasko, Petra'
'Aldridge, Simon'

_publ_section_title
;
 N-H cleavage vs. Werner complex formation: reactivity of cationic group
 14 tetrelenes towards amines.
;
_journal_issue 34
_journal_name_full 'Chemical communications (Cambridge, England)'
_journal_page_first 4684
_journal_page_last 4687
_journal_paper_doi 10.1039/d0cc00875c
_journal_volume 56
_journal_year 2020
_chemical_formula_moiety 'C16 Al F36 O4, C32 H49 Cl2 N4 Si'
_chemical_formula_sum 'C48 H49 Al Cl2 F36 N4 O4 Si'
_chemical_formula_weight 1555.88
_space_group_crystal_system monoclinic
_space_group_IT_number 4
_space_group_name_Hall 'P 2yb'
_space_group_name_H-M_alt 'P 1 21 1'
_atom_sites_solution_hydrogens geom
_audit_creation_method SHELXL-2018/3
_audit_update_record
;
2020-02-01 deposited with the CCDC.	2020-03-16 downloaded from the CCDC.
;
_cell_angle_alpha 90
_cell_angle_beta 92.324(2)
_cell_angle_gamma 90
_cell_formula_units_Z 4
_cell_length_a 10.8096(2)
_cell_length_b 36.2399(5)
_cell_length_c 15.9889(3)
_cell_measurement_reflns_used 11731
_cell_measurement_temperature 150(2)
_cell_measurement_theta_max 75.6380
_cell_measurement_theta_min 3.6320
_cell_volume 6258.32(19)
_computing_cell_refinement 'CrysAlisPro 1.171.39.46 (Rigaku OD, 2018)'
_computing_data_collection 'CrysAlisPro 1.171.39.46 (Rigaku OD, 2018)'
_computing_data_reduction 'CrysAlisPro 1.171.39.46 (Rigaku OD, 2018)'
_computing_structure_refinement 'SHELXL-2018/3 (Sheldrick, 2018)'
_computing_structure_solution 'SHELXT 2018/2 (Sheldrick, 2018)'
_diffrn_ambient_temperature 150(2)
_diffrn_detector_area_resol_mean 10.4102
_diffrn_measured_fraction_theta_full 0.999
_diffrn_measured_fraction_theta_max 0.983
_diffrn_measurement_device_type 'SuperNova, Dual, Cu at home/near, Atlas'
_diffrn_measurement_method '\w scans'
_diffrn_radiation_type CuK\a
_diffrn_radiation_wavelength 1.54184
_diffrn_reflns_av_R_equivalents 0.0339
_diffrn_reflns_av_unetI/netI 0.0459
_diffrn_reflns_Laue_measured_fraction_full 0.999
_diffrn_reflns_Laue_measured_fraction_max 0.983
_diffrn_reflns_limit_h_max 12
_diffrn_reflns_limit_h_min -13
_diffrn_reflns_limit_k_max 45
_diffrn_reflns_limit_k_min -37
_diffrn_reflns_limit_l_max 19
_diffrn_reflns_limit_l_min -20
_diffrn_reflns_number 37746
_diffrn_reflns_point_group_measured_fraction_full 0.844
_diffrn_reflns_point_group_measured_fraction_max 0.808
_diffrn_reflns_theta_full 67.684
_diffrn_reflns_theta_max 76.402
_diffrn_reflns_theta_min 3.689
_diffrn_source 'micro-focus sealed X-ray tube'
_exptl_absorpt_coefficient_mu 2.675
_exptl_absorpt_correction_T_max 1.00000
_exptl_absorpt_correction_T_min 0.87849
_exptl_absorpt_correction_type multi-scan
_exptl_absorpt_process_details
;
CrysAlisPro 1.171.39.46 (Rigaku Oxford Diffraction, 2018)
Empirical absorption correction using spherical harmonics,
 implemented in SCALE3 ABSPACK scaling algorithm.
;
_exptl_crystal_colour colourless
_exptl_crystal_density_diffrn 1.651
_exptl_crystal_description plate
_exptl_crystal_F_000 3128
_exptl_crystal_size_max 0.180
_exptl_crystal_size_mid 0.160
_exptl_crystal_size_min 0.060
_refine_diff_density_max 1.489
_refine_diff_density_min -0.811
_refine_diff_density_rms 0.174
_refine_ls_abs_structure_details
;
 Refined as an inversion twin.
;
_refine_ls_abs_structure_Flack 0.48(4)
_refine_ls_extinction_method none
_refine_ls_goodness_of_fit_ref 1.723
_refine_ls_hydrogen_treatment constr
_refine_ls_matrix_type full
_refine_ls_number_parameters 1854
_refine_ls_number_reflns 21239
_refine_ls_number_restraints 763
_refine_ls_restrained_S_all 1.797
_refine_ls_R_factor_all 0.1566
_refine_ls_R_factor_gt 0.1471
_refine_ls_shift/su_max 0.015
_refine_ls_shift/su_mean 0.001
_refine_ls_structure_factor_coef Fsqd
_refine_ls_weighting_details 'w=1/[\s^2^(Fo^2^)+(0.2000P)^2^] where P=(Fo^2^+2Fc^2^)/3'
_refine_ls_weighting_scheme calc
_refine_ls_wR_factor_gt 0.3855
_refine_ls_wR_factor_ref 0.4004
_reflns_Friedel_coverage 0.618
_reflns_Friedel_fraction_full 0.684
_reflns_Friedel_fraction_max 0.628
_reflns_number_gt 18413
_reflns_number_total 21239
_reflns_threshold_expression 'I > 2\s(I)'
_cod_data_source_file d0cc00875c2.cif
_cod_data_source_block 313hdjh19_a
_cod_depositor_comments 'Adding full bibliography for 7126216--7126223.cif.'
_cod_original_sg_symbol_H-M 'P 21'
_cod_database_code 7126217
_shelx_shelxl_version_number 2018/3
_shelx_space_group_comment
;
The symmetry employed for this shelxl refinement is uniquely defined
by the following loop, which should always be used as a source of
symmetry information in preference to the above space-group names.
They are only intended as comments.
;
_shelx_estimated_absorpt_t_min 0.645
_shelx_estimated_absorpt_t_max 0.856

loop_
_space_group_symop_operation_xyz
'x, y, z'
'-x, y+1/2, -z'

loop_
_atom_site_label
_atom_site_type_symbol
_atom_site_fract_x
_atom_site_fract_y
_atom_site_fract_z
_atom_site_U_iso_or_equiv
_atom_site_adp_type
_atom_site_occupancy
_atom_site_site_symmetry_order
_atom_site_calc_flag
_atom_site_refinement_flags_posn
_atom_site_refinement_flags_adp
_atom_site_refinement_flags_occupancy
_atom_site_disorder_assembly
_atom_site_disorder_group
Cl1 Cl 0.0246(3) 0.78171(10) 0.0647(2) 0.0589(8) Uani 1 1 d . . . . .
Cl2 Cl 0.3622(4) 0.80200(10) 0.2590(2) 0.0638(8) Uani 1 1 d . . . . .
Cl3 Cl 0.4275(3) 0.42003(9) 0.5346(2) 0.0541(7) Uani 1 1 d . . . . .
Cl4 Cl 0.7619(3) 0.39850(10) 0.7334(2) 0.0575(7) Uani 1 1 d . . . . .
Si1 Si 0.2014(3) 0.78073(9) 0.11198(18) 0.0404(6) Uani 1 1 d . . . . .
Si2 Si 0.6056(3) 0.42062(8) 0.58530(17) 0.0371(6) Uani 1 1 d . . . . .
Al1 Al 0.3314(3) 0.50501(9) 0.18117(18) 0.0356(6) Uani 1 1 d . . . . .
Al2 Al 0.0836(3) 0.19148(8) 0.29337(17) 0.0323(6) Uani 1 1 d . . . . .
F1 F 0.3808(13) 0.3609(3) 0.1970(9) 0.090(3) Uani 1 1 d . U . . .
F2 F 0.4016(14) 0.3971(3) 0.0973(7) 0.089(3) Uani 1 1 d . U . . .
F3 F 0.2222(14) 0.3855(4) 0.1373(11) 0.104(4) Uani 1 1 d . U . . .
F4 F 0.1421(14) 0.4318(5) 0.2583(12) 0.114(4) Uani 1 1 d . U . . .
F5 F 0.2455(15) 0.3874(3) 0.3228(11) 0.102(4) Uani 1 1 d . U . . .
F6 F 0.2700(15) 0.4423(3) 0.3559(8) 0.095(3) Uani 1 1 d . U . . .
F7 F 0.5639(11) 0.4136(4) 0.2149(9) 0.092(3) Uani 1 1 d . U . . .
F8 F 0.4820(15) 0.3985(4) 0.3307(9) 0.104(4) Uani 1 1 d . U . . .
F9 F 0.5029(15) 0.4553(4) 0.3040(9) 0.100(3) Uani 1 1 d . U . . .
F10 F 0.5455(14) 0.4821(4) 0.0514(9) 0.103(4) Uani 1 1 d . U . . .
F11 F 0.6815(17) 0.4725(5) 0.1466(10) 0.116(4) Uani 1 1 d . U . . .
F12 F 0.7186(13) 0.5051(5) 0.0445(9) 0.107(4) Uani 1 1 d . U . . .
F13 F 0.6828(16) 0.5192(6) 0.2667(9) 0.115(4) Uani 1 1 d . U . . .
F14 F 0.7887(14) 0.5477(6) 0.1732(11) 0.116(4) Uani 1 1 d . U . . .
F15 F 0.6467(15) 0.5769(5) 0.2383(11) 0.115(4) Uani 1 1 d . U . . .
F16 F 0.4976(14) 0.5477(5) 0.0053(8) 0.103(4) Uani 1 1 d . U . . .
F17 F 0.6525(19) 0.5790(5) 0.0572(12) 0.127(5) Uani 1 1 d . U . . .
F18 F 0.4649(18) 0.5846(4) 0.1053(10) 0.110(4) Uani 1 1 d . U . . .
F19 F 0.2825(15) 0.5330(4) -0.0893(8) 0.100(4) Uani 1 1 d . . . . .
F20 F 0.1968(17) 0.5723(3) -0.0120(9) 0.102(4) Uani 1 1 d . . . . .
F21 F 0.0832(19) 0.5417(5) -0.0962(9) 0.128(7) Uani 1 1 d . . . . .
F22 F -0.0391(10) 0.4927(7) 0.0016(12) 0.138(6) Uani 1 1 d . U . . .
F23 F 0.0373(11) 0.4938(7) 0.1310(9) 0.126(5) Uani 1 1 d . U . . .
F24 F 0.0056(15) 0.5462(8) 0.0670(12) 0.137(5) Uani 1 1 d . U . . .
F25 F 0.1443(17) 0.4681(4) -0.0886(8) 0.109(5) Uani 1 1 d . . . . .
F26 F 0.1578(19) 0.4432(4) 0.0345(10) 0.118(6) Uani 1 1 d . . . . .
F27 F 0.3151(14) 0.4661(4) -0.0233(9) 0.098(4) Uani 1 1 d . . . . .
F28 F 0.0846(17) 0.5031(5) 0.3721(13) 0.098(5) Uani 0.584(13) 1 d D U P A 1
F28A F 0.325(3) 0.5624(8) 0.460(2) 0.110(7) Uani 0.416(13) 1 d D U P A 2
F29 F 0.251(2) 0.5079(7) 0.4467(17) 0.115(6) Uani 0.584(13) 1 d D U P A 1
F29A F 0.400(2) 0.5140(9) 0.406(2) 0.114(7) Uani 0.416(13) 1 d D U P A 2
F30 F 0.116(2) 0.5510(5) 0.4472(15) 0.102(6) Uani 0.584(13) 1 d D U P A 1
F30A F 0.212(3) 0.5147(9) 0.441(3) 0.118(7) Uani 0.416(13) 1 d D U P A 2
F31 F 0.379(3) 0.5875(7) 0.2888(12) 0.115(6) Uani 0.584(13) 1 d D U P A 1
F31A F 0.029(3) 0.5206(7) 0.319(2) 0.102(6) Uani 0.416(13) 1 d D U P A 2
F32 F 0.4416(19) 0.5440(6) 0.3702(13) 0.105(5) Uani 0.584(13) 1 d D U P A 1
F32A F 0.060(4) 0.5771(8) 0.2868(18) 0.120(7) Uani 0.416(13) 1 d D U P A 2
F33 F 0.335(2) 0.5887(6) 0.4179(12) 0.113(6) Uani 0.584(13) 1 d D U P A 1
F33A F 0.070(3) 0.5604(8) 0.4150(14) 0.092(6) Uani 0.416(13) 1 d D U P A 2
F34 F 0.175(2) 0.5815(6) 0.2062(12) 0.110(6) Uani 0.584(13) 1 d D U P A 1
F34A F 0.266(3) 0.5850(8) 0.2139(13) 0.096(6) Uani 0.416(13) 1 d D U P A 2
F35 F 0.0285(16) 0.5575(6) 0.2741(16) 0.104(5) Uani 0.584(13) 1 d D U P A 1
F35A F 0.4002(19) 0.5894(9) 0.316(2) 0.110(7) Uani 0.416(13) 1 d D U P A 2
F36 F 0.125(3) 0.6051(5) 0.3220(15) 0.115(6) Uani 0.584(13) 1 d D U P A 1
F36A F 0.216(3) 0.6100(8) 0.3286(18) 0.104(6) Uani 0.416(13) 1 d D U P A 2
F37 F -0.0844(16) 0.2951(4) 0.1398(9) 0.119(4) Uani 1 1 d D U . . .
F38 F -0.1594(13) 0.2806(5) 0.2567(8) 0.119(4) Uani 1 1 d D U . . .
F39 F -0.1076(15) 0.2386(3) 0.1715(10) 0.117(4) Uani 1 1 d D U . . .
F40 F 0.1308(14) 0.2545(3) 0.1170(7) 0.108(4) Uani 1 1 d D U . . .
F41 F 0.2623(10) 0.2621(4) 0.2178(9) 0.113(4) Uani 1 1 d D U . . .
F42 F 0.1758(14) 0.3089(3) 0.1587(10) 0.119(4) Uani 1 1 d D U . . .
F43 F 0.1780(9) 0.3103(4) 0.3360(11) 0.118(4) Uani 1 1 d D U . . .
F44 F 0.0201(12) 0.3352(3) 0.2754(8) 0.103(4) Uani 1 1 d D U . . .
F45 F -0.0031(12) 0.2970(3) 0.3756(7) 0.098(3) Uani 1 1 d D U . . .
F46 F 0.0895(9) 0.2281(4) 0.4970(9) 0.102(3) Uani 1 1 d D U . . .
F47 F 0.2601(13) 0.2301(5) 0.5680(7) 0.115(4) Uani 1 1 d D U . . .
F48 F 0.2437(14) 0.2559(3) 0.4473(8) 0.107(4) Uani 1 1 d D U . . .
F49 F 0.4555(15) 0.2103(5) 0.4761(10) 0.132(5) Uani 1 1 d D U . . .
F50 F 0.4239(18) 0.1605(4) 0.4067(12) 0.141(5) Uani 1 1 d D U . . .
F51 F 0.3854(16) 0.2127(5) 0.3500(9) 0.133(5) Uani 1 1 d D U . . .
F52 F 0.3350(14) 0.1611(5) 0.5741(11) 0.134(5) Uani 1 1 d D U . . .
F53 F 0.1372(13) 0.1604(5) 0.5590(12) 0.136(5) Uani 1 1 d D U . . .
F54 F 0.2460(15) 0.1265(4) 0.4821(10) 0.122(4) Uani 1 1 d D U . . .
F55 F 0.1560(17) 0.0930(4) 0.1017(11) 0.140(6) Uani 1 1 d D U . . .
F56 F -0.0059(16) 0.1262(6) 0.1137(13) 0.161(7) Uani 1 1 d D U . . .
F57 F 0.0931(18) 0.1062(4) 0.2224(9) 0.147(6) Uani 1 1 d D U . . .
F58 F 0.324(2) 0.1242(5) 0.2271(11) 0.158(7) Uani 1 1 d D U . . .
F59 F 0.3851(17) 0.1763(4) 0.1802(13) 0.153(7) Uani 1 1 d D U . . .
F60 F 0.376(2) 0.1298(5) 0.0991(12) 0.163(7) Uani 1 1 d D U . . .
F61 F 0.2621(16) 0.1962(4) 0.0507(11) 0.137(6) Uani 1 1 d D U . . .
F62 F 0.190(2) 0.1468(5) -0.0047(15) 0.174(8) Uani 1 1 d D U . . .
F63 F 0.0663(16) 0.1880(7) 0.0388(17) 0.185(8) Uani 1 1 d D U . . .
F64 F -0.1401(12) 0.2133(5) 0.4202(11) 0.129(5) Uani 1 1 d D U . . .
F65 F -0.3108(12) 0.1838(5) 0.4241(11) 0.132(5) Uani 1 1 d D U . . .
F66 F -0.2728(18) 0.2166(6) 0.3179(11) 0.165(6) Uani 1 1 d D U . . .
F67 F -0.0247(15) 0.1106(5) 0.3895(12) 0.143(5) Uani 1 1 d D U . . .
F68 F -0.2130(15) 0.1103(5) 0.4251(12) 0.157(6) Uani 1 1 d D U . . .
F69 F -0.089(2) 0.1512(6) 0.4731(10) 0.151(6) Uani 1 1 d D U . . .
F70 F -0.3568(15) 0.1325(6) 0.3027(12) 0.149(6) Uani 1 1 d D U . . .
F71 F -0.278(2) 0.1688(6) 0.2151(15) 0.177(7) Uani 1 1 d D U . . .
F72 F -0.2074(19) 0.1142(6) 0.2309(15) 0.167(6) Uani 1 1 d D U . . .
O1 O 0.3340(11) 0.4564(3) 0.1809(7) 0.060(2) Uani 1 1 d . . . . .
O2 O 0.4772(7) 0.5229(3) 0.1814(6) 0.052(2) Uani 1 1 d . . . . .
O3 O 0.2565(9) 0.5164(3) 0.0893(6) 0.056(2) Uani 1 1 d . . . . .
O4 O 0.2606(9) 0.5185(3) 0.2696(6) 0.053(2) Uani 1 1 d . . . . .
O5 O 0.0624(10) 0.2386(2) 0.2898(7) 0.057(2) Uani 1 1 d . . . . .
O6 O 0.1685(12) 0.1822(3) 0.3814(9) 0.079(4) Uani 1 1 d . . . . .
O7 O 0.1526(12) 0.1776(3) 0.2045(7) 0.069(3) Uani 1 1 d . . . . .
O8 O -0.0523(10) 0.1694(3) 0.3022(8) 0.066(3) Uani 1 1 d . . . . .
N1 N 0.2441(8) 0.7346(3) 0.1226(5) 0.0383(17) Uani 1 1 d . . . . .
N2 N 0.2992(8) 0.8014(2) 0.0408(5) 0.0360(16) Uani 1 1 d . . . . .
N3 N 0.2888(12) 0.6810(3) 0.0464(6) 0.052(2) Uani 1 1 d . . . . .
N4 N 0.3890(11) 0.7916(3) -0.0897(6) 0.049(2) Uani 1 1 d . . . . .
N5 N 0.7052(8) 0.3995(2) 0.5157(5) 0.0342(15) Uani 1 1 d . . . . .
N6 N 0.6515(8) 0.4658(2) 0.5975(5) 0.0328(15) Uani 1 1 d . . . . .
N7 N 0.7958(9) 0.4088(3) 0.3844(5) 0.0421(19) Uani 1 1 d . . . . .
N8 N 0.7006(15) 0.5202(3) 0.5218(7) 0.059(3) Uani 1 1 d . . . . .
C1 C 0.2512(13) 0.7175(3) 0.2061(7) 0.047(3) Uani 1 1 d . . . . .
C2 C 0.1501(16) 0.7096(4) 0.2516(11) 0.062(3) Uani 1 1 d . . . . .
C3 C 0.171(2) 0.6945(5) 0.3383(10) 0.076(5) Uani 1 1 d . . . . .
H3 H 0.102160 0.689650 0.371579 0.091 Uiso 1 1 calc R U . . .
C4 C 0.284(3) 0.6878(5) 0.3689(10) 0.083(6) Uani 1 1 d . . . . .
H4 H 0.295945 0.678969 0.424650 0.100 Uiso 1 1 calc R U . . .
C5 C 0.384(2) 0.6935(4) 0.3200(9) 0.069(4) Uani 1 1 d . . . . .
H5 H 0.463898 0.687245 0.342577 0.083 Uiso 1 1 calc R U . . .
C6 C 0.375(2) 0.7083(4) 0.2374(8) 0.069(5) Uani 1 1 d . . . . .
C7 C 0.4895(15) 0.7113(4) 0.1924(12) 0.066(4) Uani 1 1 d . . . . .
H7 H 0.469144 0.726012 0.140669 0.079 Uiso 1 1 calc R U . . .
C8 C 0.544(2) 0.6733(7) 0.1622(13) 0.090(6) Uani 1 1 d . . . . .
H8A H 0.611941 0.665599 0.201052 0.136 Uiso 1 1 calc R U . . .
H8B H 0.575821 0.676196 0.106009 0.136 Uiso 1 1 calc R U . . .
H8C H 0.479052 0.654485 0.161005 0.136 Uiso 1 1 calc R U . . .
C9 C 0.6005(17) 0.7310(5) 0.2381(14) 0.077(5) Uani 1 1 d . . . . .
H9A H 0.569640 0.750321 0.274691 0.116 Uiso 1 1 calc R U . . .
H9B H 0.653629 0.742111 0.196664 0.116 Uiso 1 1 calc R U . . .
H9C H 0.648437 0.712993 0.271688 0.116 Uiso 1 1 calc R U . . .
C10 C 0.0165(16) 0.7150(5) 0.2206(18) 0.086(6) Uani 1 1 d . . . . .
H10 H 0.017006 0.723145 0.160837 0.104 Uiso 1 1 calc R U . . .
C11 C -0.046(2) 0.6774(7) 0.2231(16) 0.089(5) Uani 1 1 d . U . . .
H11A H -0.074916 0.672886 0.279467 0.134 Uiso 1 1 calc R U . . .
H11B H 0.013567 0.658240 0.208794 0.134 Uiso 1 1 calc R U . . .
H11C H -0.116481 0.676921 0.182693 0.134 Uiso 1 1 calc R U . . .
C12 C -0.048(3) 0.7432(6) 0.2678(18) 0.099(7) Uani 1 1 d . . . . .
H12A H 0.001906 0.749689 0.318251 0.148 Uiso 1 1 calc R U . . .
H12B H -0.128369 0.733604 0.283949 0.148 Uiso 1 1 calc R U . . .
H12C H -0.060756 0.765232 0.232955 0.148 Uiso 1 1 calc R U . . .
C13 C 0.2829(12) 0.7183(3) 0.0508(7) 0.045(2) Uani 1 1 d . . . . .
C14 C 0.3164(11) 0.7395(3) -0.0168(6) 0.044(2) Uani 1 1 d . . . . .
H14 H 0.326799 0.726191 -0.067263 0.052 Uiso 1 1 calc R U . . .
C15 C 0.3374(10) 0.7776(3) -0.0220(6) 0.038(2) Uani 1 1 d . . . . .
C16 C 0.2018(19) 0.6568(4) 0.0871(11) 0.068(4) Uani 1 1 d . . . . .
H16A H 0.241289 0.646583 0.138340 0.102 Uiso 1 1 calc R U . . .
H16B H 0.177602 0.636595 0.049102 0.102 Uiso 1 1 calc R U . . .
H16C H 0.128185 0.670868 0.101314 0.102 Uiso 1 1 calc R U . . .
C17 C 0.359(2) 0.6639(4) -0.0184(9) 0.071(5) Uani 1 1 d . . . . .
H17A H 0.319131 0.669418 -0.073271 0.107 Uiso 1 1 calc R U . . .
H17B H 0.360627 0.637145 -0.009832 0.107 Uiso 1 1 calc R U . . .
H17C H 0.443317 0.673594 -0.016099 0.107 Uiso 1 1 calc R U . . .
C18 C 0.4574(18) 0.7675(5) -0.1452(9) 0.070(5) Uani 1 1 d . . . . .
H18A H 0.484679 0.745327 -0.114422 0.105 Uiso 1 1 calc R U . . .
H18B H 0.529765 0.780634 -0.165018 0.105 Uiso 1 1 calc R U . . .
H18C H 0.403461 0.760282 -0.193193 0.105 Uiso 1 1 calc R U . . .
C19 C 0.3628(12) 0.8276(4) -0.1256(8) 0.050(3) Uani 1 1 d . . . . .
H19A H 0.273513 0.830105 -0.137132 0.075 Uiso 1 1 calc R U . . .
H19B H 0.406319 0.830234 -0.177872 0.075 Uiso 1 1 calc R U . . .
H19C H 0.391013 0.846791 -0.086080 0.075 Uiso 1 1 calc R U . . .
C20 C 0.3435(12) 0.8390(3) 0.0519(6) 0.041(2) Uani 1 1 d . . . . .
C21 C 0.4717(12) 0.8438(3) 0.0788(8) 0.047(2) Uani 1 1 d . . . . .
C22 C 0.5087(14) 0.8811(4) 0.0895(8) 0.056(3) Uani 1 1 d . . . . .
H22 H 0.593136 0.885854 0.104384 0.067 Uiso 1 1 calc R U . . .
C23 C 0.4297(17) 0.9109(4) 0.0798(10) 0.063(4) Uani 1 1 d . . . . .
H23 H 0.458530 0.935349 0.089756 0.076 Uiso 1 1 calc R U . . .
C24 C 0.3100(15) 0.9043(3) 0.0556(8) 0.053(3) Uani 1 1 d . . . . .
H24 H 0.254049 0.924460 0.049696 0.064 Uiso 1 1 calc R U . . .
C25 C 0.2677(13) 0.8691(4) 0.0395(7) 0.048(3) Uani 1 1 d . . . . .
C26 C 0.1337(12) 0.8655(3) 0.0019(7) 0.044(2) Uani 1 1 d . . . . .
H26 H 0.117344 0.839244 -0.014315 0.053 Uiso 1 1 calc R U . . .
C27 C 0.1137(17) 0.8908(4) -0.0764(10) 0.064(4) Uani 1 1 d . . . . .
H27A H 0.027070 0.889270 -0.096735 0.096 Uiso 1 1 calc R U . . .
H27B H 0.167670 0.882572 -0.120572 0.096 Uiso 1 1 calc R U . . .
H27C H 0.133740 0.916326 -0.061174 0.096 Uiso 1 1 calc R U . . .
C28 C 0.0404(18) 0.8777(4) 0.0671(10) 0.064(4) Uani 1 1 d . . . . .
H28A H 0.078181 0.896746 0.103421 0.097 Uiso 1 1 calc R U . . .
H28B H 0.017811 0.856420 0.101133 0.097 Uiso 1 1 calc R U . . .
H28C H -0.034027 0.887678 0.038294 0.097 Uiso 1 1 calc R U . . .
C29 C 0.5666(13) 0.8143(5) 0.0925(9) 0.058(3) Uani 1 1 d . . . . .
H29 H 0.522266 0.790252 0.097262 0.070 Uiso 1 1 calc R U . . .
C30 C 0.6512(18) 0.8194(6) 0.1727(12) 0.087(7) Uani 1 1 d . . . . .
H30A H 0.722395 0.834817 0.159644 0.131 Uiso 1 1 calc R U . . .
H30B H 0.680258 0.795259 0.192677 0.131 Uiso 1 1 calc R U . . .
H30C H 0.604130 0.831419 0.216204 0.131 Uiso 1 1 calc R U . . .
C31 C 0.6530(14) 0.8114(8) 0.0210(13) 0.085(6) Uani 1 1 d . . . . .
H31A H 0.605105 0.806068 -0.030938 0.128 Uiso 1 1 calc R U . . .
H31B H 0.712589 0.791447 0.032407 0.128 Uiso 1 1 calc R U . . .
H31C H 0.697576 0.834742 0.015099 0.128 Uiso 1 1 calc R U . . .
C32 C 0.2106(12) 0.8048(3) 0.2149(7) 0.046(2) Uani 1 1 d . . . . .
H32A H 0.186900 0.830989 0.207313 0.055 Uiso 1 1 calc R U . . .
H32B H 0.152098 0.793259 0.253173 0.055 Uiso 1 1 calc R U . . .
C33 C 0.7511(12) 0.3614(3) 0.5286(7) 0.042(2) Uani 1 1 d . . . . .
C34 C 0.6674(10) 0.3317(3) 0.5126(6) 0.0374(19) Uani 1 1 d . . . . .
C35 C 0.7139(16) 0.2953(3) 0.5283(9) 0.059(3) Uani 1 1 d . . . . .
H35 H 0.660197 0.274615 0.522308 0.071 Uiso 1 1 calc R U . . .
C36 C 0.8366(18) 0.2902(4) 0.5522(9) 0.066(4) Uani 1 1 d . . . . .
H36 H 0.866715 0.265830 0.561284 0.080 Uiso 1 1 calc R U . . .
C37 C 0.9167(15) 0.3194(4) 0.5634(10) 0.059(3) Uani 1 1 d . . . . .
H37 H 1.001475 0.314995 0.577912 0.071 Uiso 1 1 calc R U . . .
C38 C 0.8733(11) 0.3557(3) 0.5533(7) 0.041(2) Uani 1 1 d . . . . .
C39 C 0.9701(12) 0.3859(4) 0.5707(9) 0.051(3) Uani 1 1 d . . . . .
H39 H 0.925521 0.409773 0.578434 0.062 Uiso 1 1 calc R U . . .
C40 C 1.0484(15) 0.3788(6) 0.6466(12) 0.071(4) Uani 1 1 d . . . . .
H40A H 0.995728 0.373938 0.693820 0.107 Uiso 1 1 calc R U . . .
H40B H 1.100225 0.400497 0.659114 0.107 Uiso 1 1 calc R U . . .
H40C H 1.101360 0.357395 0.637383 0.107 Uiso 1 1 calc R U . . .
C41 C 1.0535(15) 0.3899(7) 0.4925(14) 0.081(5) Uani 1 1 d . . . . .
H41A H 1.091634 0.414448 0.492804 0.122 Uiso 1 1 calc R U . . .
H41B H 1.002328 0.386736 0.441025 0.122 Uiso 1 1 calc R U . . .
H41C H 1.118468 0.371025 0.495149 0.122 Uiso 1 1 calc R U . . .
C42 C 0.5376(13) 0.3336(3) 0.4810(8) 0.048(3) Uani 1 1 d . . . . .
H42 H 0.521709 0.359816 0.464427 0.058 Uiso 1 1 calc R U . . .
C43 C 0.4425(12) 0.3237(4) 0.5422(10) 0.054(3) Uani 1 1 d . . . . .
H43A H 0.452379 0.297808 0.558511 0.081 Uiso 1 1 calc R U . . .
H43B H 0.359679 0.327538 0.516524 0.081 Uiso 1 1 calc R U . . .
H43C H 0.453115 0.339435 0.591936 0.081 Uiso 1 1 calc R U . . .
C44 C 0.5146(18) 0.3105(4) 0.4026(9) 0.064(4) Uani 1 1 d . . . . .
H44A H 0.586751 0.311987 0.367618 0.096 Uiso 1 1 calc R U . . .
H44B H 0.441396 0.319862 0.371271 0.096 Uiso 1 1 calc R U . . .
H44C H 0.500741 0.284747 0.418461 0.096 Uiso 1 1 calc R U . . .
C45 C 0.7448(10) 0.4227(3) 0.4539(6) 0.0354(18) Uani 1 1 d . . . . .
C46 C 0.7272(13) 0.4617(3) 0.4569(7) 0.050(3) Uani 1 1 d . . . . .
H46 H 0.739231 0.475081 0.406709 0.060 Uiso 1 1 calc R U . . .
C47 C 0.6939(11) 0.4822(3) 0.5267(6) 0.041(2) Uani 1 1 d . . . . .
C48 C 0.7698(14) 0.3719(3) 0.3510(7) 0.050(3) Uani 1 1 d . . . . .
H48A H 0.823131 0.353845 0.380666 0.075 Uiso 1 1 calc R U . . .
H48B H 0.786219 0.371360 0.291221 0.075 Uiso 1 1 calc R U . . .
H48C H 0.682845 0.365661 0.358921 0.075 Uiso 1 1 calc R U . . .
C49 C 0.8610(14) 0.4326(5) 0.3283(9) 0.062(3) Uani 1 1 d . . . . .
H49A H 0.891283 0.417927 0.281860 0.093 Uiso 1 1 calc R U . . .
H49B H 0.804549 0.451740 0.306163 0.093 Uiso 1 1 calc R U . . .
H49C H 0.931159 0.444208 0.358745 0.093 Uiso 1 1 calc R U . . .
C50 C 0.782(2) 0.5369(5) 0.4626(13) 0.081(5) Uani 1 1 d . U . . .
H50A H 0.860354 0.523404 0.462981 0.121 Uiso 1 1 calc R U . . .
H50B H 0.797594 0.562684 0.478418 0.121 Uiso 1 1 calc R U . . .
H50C H 0.742447 0.536037 0.406320 0.121 Uiso 1 1 calc R U . . .
C51 C 0.617(2) 0.5445(4) 0.5625(9) 0.067(4) Uani 1 1 d . . . . .
H51A H 0.543842 0.530540 0.578595 0.100 Uiso 1 1 calc R U . . .
H51B H 0.591285 0.564348 0.524047 0.100 Uiso 1 1 calc R U . . .
H51C H 0.658397 0.555019 0.612580 0.100 Uiso 1 1 calc R U . . .
C52 C 0.6588(12) 0.4841(3) 0.6799(6) 0.042(2) Uani 1 1 d . . . . .
C53 C 0.7767(13) 0.4937(3) 0.7152(8) 0.052(3) Uani 1 1 d . . . . .
C54 C 0.790(2) 0.5087(6) 0.7919(11) 0.076(4) Uani 1 1 d . . . . .
H54 H 0.869590 0.515907 0.813321 0.091 Uiso 1 1 calc R U . . .
C55 C 0.688(3) 0.5137(8) 0.8389(14) 0.113(10) Uani 1 1 d . . . . .
H55 H 0.697801 0.522176 0.895020 0.136 Uiso 1 1 calc R U . . .
C56 C 0.567(2) 0.5061(5) 0.8034(13) 0.086(6) Uani 1 1 d . . . . .
H56 H 0.497064 0.511025 0.835357 0.103 Uiso 1 1 calc R U . . .
C57 C 0.5502(18) 0.4915(4) 0.7228(10) 0.066(4) Uani 1 1 d . . . . .
C58 C 0.4178(15) 0.4891(5) 0.6866(14) 0.077(5) Uani 1 1 d . . . . .
H58 H 0.423792 0.480707 0.627302 0.093 Uiso 1 1 calc R U . . .
C59 C 0.3506(16) 0.4610(6) 0.729(2) 0.119(11) Uani 1 1 d . . . . .
H59A H 0.266848 0.459015 0.703267 0.179 Uiso 1 1 calc R U . . .
H59B H 0.345681 0.467413 0.788010 0.179 Uiso 1 1 calc R U . . .
H59C H 0.393418 0.437296 0.723604 0.179 Uiso 1 1 calc R U . . .
C60 C 0.345(3) 0.5249(6) 0.683(2) 0.115(9) Uani 1 1 d . . . . .
H60A H 0.391735 0.543816 0.654402 0.173 Uiso 1 1 calc R U . . .
H60B H 0.265192 0.520862 0.653021 0.173 Uiso 1 1 calc R U . . .
H60C H 0.329871 0.533184 0.740405 0.173 Uiso 1 1 calc R U . . .
C61 C 0.8964(15) 0.4891(6) 0.6694(12) 0.075(5) Uani 1 1 d . . . . .
H61 H 0.879854 0.475015 0.616415 0.090 Uiso 1 1 calc R U . . .
C62 C 0.990(3) 0.4668(8) 0.729(3) 0.135(14) Uani 1 1 d . . . . .
H62A H 1.068472 0.463418 0.701138 0.202 Uiso 1 1 calc R U . . .
H62B H 1.005363 0.480544 0.781224 0.202 Uiso 1 1 calc R U . . .
H62C H 0.954739 0.442632 0.741565 0.202 Uiso 1 1 calc R U . . .
C63 C 0.946(2) 0.5276(7) 0.649(2) 0.105(9) Uani 1 1 d . . . . .
H63A H 0.911339 0.535548 0.594346 0.158 Uiso 1 1 calc R U . . .
H63B H 1.036394 0.526754 0.647619 0.158 Uiso 1 1 calc R U . . .
H63C H 0.921549 0.545111 0.692098 0.158 Uiso 1 1 calc R U . . .
C64 C 0.6043(13) 0.3960(4) 0.6845(7) 0.050(3) Uani 1 1 d . . . . .
H64A H 0.580124 0.369955 0.674920 0.060 Uiso 1 1 calc R U . . .
H64B H 0.543920 0.407475 0.721523 0.060 Uiso 1 1 calc R U . . .
C65 C 0.3466(17) 0.4256(5) 0.2229(11) 0.069(2) Uani 1 1 d . U . . .
C66 C 0.334(2) 0.3921(5) 0.1655(14) 0.080(3) Uani 1 1 d . U . . .
C67 C 0.2418(19) 0.4210(5) 0.2863(14) 0.080(3) Uani 1 1 d . U . . .
C68 C 0.479(2) 0.4213(6) 0.2669(13) 0.083(3) Uani 1 1 d . U . . .
C69 C 0.581(2) 0.5322(7) 0.1412(12) 0.085(3) Uani 1 1 d . U . . .
C70 C 0.631(2) 0.4974(7) 0.0948(13) 0.089(3) Uani 1 1 d . U . . .
C71 C 0.680(2) 0.5452(9) 0.2035(15) 0.097(3) Uani 1 1 d . U . . .
C72 C 0.557(3) 0.5628(8) 0.0784(14) 0.096(3) Uani 1 1 d . U . . .
C73 C 0.1707(11) 0.5114(4) 0.0273(7) 0.050(3) Uani 1 1 d . . . . .
C74 C 0.189(2) 0.5398(5) -0.0447(13) 0.078(5) Uani 1 1 d . . . . .
C75 C 0.046(2) 0.5102(13) 0.0492(19) 0.126(5) Uani 1 1 d . U . . .
C76 C 0.200(2) 0.4717(5) -0.0166(12) 0.080(5) Uani 1 1 d . . . . .
C77 C 0.2319(11) 0.5457(3) 0.3239(8) 0.099(3) Uani 1 1 d D U . . .
C78 C 0.1714(15) 0.5272(4) 0.3979(9) 0.102(4) Uani 0.584(13) 1 d D U P A 1
C78A C 0.2990(19) 0.5350(6) 0.4072(11) 0.106(4) Uani 0.416(13) 1 d D U P A 2
C79 C 0.3479(11) 0.5665(5) 0.3534(10) 0.103(4) Uani 0.584(13) 1 d D U P A 1
C79A C 0.0938(11) 0.5501(6) 0.3385(14) 0.102(4) Uani 0.416(13) 1 d D U P A 2
C80 C 0.1394(13) 0.5732(4) 0.2827(10) 0.103(3) Uani 0.584(13) 1 d D U P A 1
C80A C 0.2826(18) 0.5832(4) 0.2960(13) 0.103(3) Uani 0.416(13) 1 d D U P A 2
C81 C 0.0551(11) 0.2708(4) 0.2494(9) 0.086(3) Uani 1 1 d D U . . .
C82 C -0.0729(10) 0.2712(3) 0.2032(8) 0.101(3) Uani 1 1 d D U . . .
C83 C 0.1556(10) 0.2748(3) 0.1851(7) 0.095(3) Uani 1 1 d D U . . .
C84 C 0.0626(10) 0.3039(3) 0.3092(7) 0.093(3) Uani 1 1 d D U . . .
C85 C 0.2458(14) 0.1897(4) 0.4500(10) 0.111(3) Uani 1 1 d D U . . .
C86 C 0.2105(11) 0.2266(3) 0.4912(8) 0.105(3) Uani 1 1 d D U . . .
C87 C 0.3787(12) 0.1936(4) 0.4209(9) 0.121(4) Uani 1 1 d D U . . .
C88 C 0.2417(12) 0.1595(3) 0.5173(9) 0.118(4) Uani 1 1 d D U . . .
C89 C 0.1849(14) 0.1550(4) 0.1440(10) 0.124(5) Uani 1 1 d D U . . .
C90 C 0.1079(13) 0.1198(3) 0.1467(9) 0.137(5) Uani 1 1 d D U . . .
C91 C 0.3221(12) 0.1461(4) 0.1618(10) 0.143(5) Uani 1 1 d D U . . .
C92 C 0.1726(15) 0.1714(4) 0.0551(9) 0.144(5) Uani 1 1 d D U . . .
C93 C -0.1577(16) 0.1607(4) 0.3348(10) 0.134(4) Uani 1 1 d D U . . .
C94 C -0.2215(13) 0.1939(3) 0.3748(9) 0.134(4) Uani 1 1 d D U . . .
C95 C -0.1212(14) 0.1326(4) 0.4034(9) 0.139(4) Uani 1 1 d D U . . .
C96 C -0.2496(14) 0.1428(5) 0.2717(9) 0.148(4) Uani 1 1 d D U . . .

loop_
_atom_site_aniso_label
_atom_site_aniso_U_11
_atom_site_aniso_U_22
_atom_site_aniso_U_33
_atom_site_aniso_U_23
_atom_site_aniso_U_13
_atom_site_aniso_U_12
Cl1 0.0497(15) 0.0509(16) 0.076(2) 0.0087(14) 0.0013(13) 0.0009(12)
Cl2 0.091(2) 0.0545(17) 0.0457(15) -0.0043(12) -0.0026(14) -0.0098(16)
Cl3 0.0378(12) 0.0539(15) 0.0704(18) -0.0075(13) -0.0019(11) 0.0005(11)
Cl4 0.0696(18) 0.0571(16) 0.0456(14) 0.0028(12) -0.0016(12) 0.0055(14)
Si1 0.0461(14) 0.0376(14) 0.0380(13) 0.0054(10) 0.0074(11) 0.0043(11)
Si2 0.0433(14) 0.0336(13) 0.0348(12) -0.0038(10) 0.0084(10) -0.0017(10)
Al1 0.0366(13) 0.0363(14) 0.0339(13) 0.0059(10) 0.0048(10) 0.0012(11)
Al2 0.0339(13) 0.0289(12) 0.0344(13) -0.0023(10) 0.0057(10) -0.0064(10)
F1 0.114(7) 0.053(5) 0.103(7) 0.007(5) 0.027(6) 0.022(5)
F2 0.129(8) 0.078(6) 0.060(5) -0.007(4) 0.017(5) 0.026(6)
F3 0.102(7) 0.074(6) 0.135(9) -0.008(6) -0.015(7) -0.001(6)
F4 0.086(7) 0.115(9) 0.142(10) 0.006(8) 0.034(7) 0.006(7)
F5 0.117(8) 0.065(5) 0.128(9) 0.016(6) 0.043(7) 0.006(6)
F6 0.132(8) 0.073(6) 0.083(6) 0.013(5) 0.047(6) 0.017(6)
F7 0.067(5) 0.111(8) 0.099(7) 0.015(6) 0.008(5) 0.016(5)
F8 0.121(8) 0.101(7) 0.089(7) 0.035(6) -0.012(6) 0.019(7)
F9 0.116(8) 0.095(7) 0.085(7) 0.014(6) -0.031(6) -0.008(6)
F10 0.101(7) 0.109(8) 0.102(7) -0.045(6) 0.033(6) -0.005(6)
F11 0.130(9) 0.114(8) 0.105(8) 0.014(7) 0.025(7) 0.062(7)
F12 0.087(7) 0.136(9) 0.102(7) -0.015(7) 0.052(6) 0.005(7)
F13 0.115(8) 0.154(10) 0.075(6) 0.012(7) -0.014(6) 0.022(8)
F14 0.085(7) 0.158(11) 0.106(8) -0.016(8) 0.007(6) -0.021(7)
F15 0.097(7) 0.120(9) 0.127(9) -0.032(8) 0.008(7) -0.027(7)
F16 0.105(7) 0.136(9) 0.067(6) 0.028(6) 0.012(5) 0.012(7)
F17 0.146(10) 0.113(9) 0.125(9) 0.041(8) 0.044(8) -0.021(8)
F18 0.153(10) 0.071(6) 0.106(8) 0.023(6) 0.022(7) 0.028(7)
F19 0.125(10) 0.109(9) 0.069(6) 0.012(6) 0.036(7) 0.014(8)
F20 0.150(12) 0.062(6) 0.092(8) -0.002(5) -0.029(8) -0.006(7)
F21 0.175(16) 0.123(11) 0.079(8) -0.014(7) -0.068(9) 0.044(11)
F22 0.043(5) 0.242(16) 0.127(9) -0.019(10) -0.007(5) -0.026(7)
F23 0.057(5) 0.229(15) 0.094(7) 0.007(9) 0.028(5) -0.034(7)
F24 0.082(7) 0.213(15) 0.117(9) -0.013(10) 0.024(7) 0.041(9)
F25 0.160(13) 0.087(7) 0.074(7) -0.018(6) -0.047(8) 0.008(8)
F26 0.166(15) 0.086(8) 0.100(9) 0.001(7) -0.039(10) -0.036(9)
F27 0.105(9) 0.087(7) 0.101(8) -0.022(6) -0.020(7) 0.039(7)
F28 0.106(11) 0.083(9) 0.110(11) -0.028(9) 0.059(9) -0.022(8)
F28A 0.107(13) 0.110(13) 0.113(13) -0.043(12) 0.008(12) -0.003(12)
F29 0.139(13) 0.112(12) 0.096(11) 0.000(10) 0.024(11) 0.026(12)
F29A 0.114(13) 0.118(14) 0.108(13) -0.017(12) -0.003(12) 0.012(12)
F30 0.107(12) 0.102(11) 0.102(11) -0.032(9) 0.054(9) 0.012(10)
F30A 0.113(14) 0.130(14) 0.112(14) -0.013(13) 0.028(13) 0.023(13)
F31 0.101(11) 0.117(12) 0.128(13) -0.050(11) 0.033(10) -0.036(11)
F31A 0.078(11) 0.110(13) 0.121(13) -0.029(12) 0.034(11) -0.006(11)
F32 0.088(10) 0.135(12) 0.092(10) -0.040(10) 0.004(9) 0.011(10)
F32A 0.108(13) 0.116(14) 0.138(14) -0.023(13) 0.014(13) 0.010(13)
F33 0.095(10) 0.140(12) 0.104(11) -0.067(10) 0.018(9) -0.022(10)
F33A 0.071(11) 0.093(12) 0.115(13) -0.032(11) 0.030(10) 0.020(10)
F34 0.118(12) 0.084(10) 0.127(12) 0.002(10) 0.015(11) 0.007(10)
F34A 0.111(12) 0.067(10) 0.112(12) -0.011(10) 0.029(11) -0.009(11)
F35 0.080(9) 0.097(10) 0.134(12) -0.052(10) 0.001(9) -0.003(9)
F35A 0.102(12) 0.090(11) 0.139(13) -0.057(11) 0.030(12) -0.059(10)
F36 0.136(12) 0.080(10) 0.131(12) -0.034(10) 0.026(11) 0.012(10)
F36A 0.110(12) 0.073(11) 0.130(13) -0.021(11) 0.025(12) 0.011(11)
F37 0.123(9) 0.124(9) 0.109(8) 0.043(8) -0.007(7) 0.025(8)
F38 0.090(7) 0.141(10) 0.125(9) 0.031(8) 0.006(7) 0.030(7)
F39 0.108(8) 0.113(9) 0.129(9) -0.005(8) -0.029(8) -0.011(7)
F40 0.145(9) 0.079(7) 0.104(8) 0.012(6) 0.048(7) 0.022(7)
F41 0.071(6) 0.114(8) 0.158(10) -0.008(8) 0.048(7) -0.001(6)
F42 0.126(8) 0.091(7) 0.145(8) 0.015(6) 0.066(7) -0.005(6)
F43 0.115(8) 0.071(6) 0.166(11) -0.017(7) 0.006(8) -0.011(6)
F44 0.117(8) 0.060(5) 0.134(9) 0.011(6) 0.050(7) 0.020(5)
F45 0.125(8) 0.074(6) 0.097(7) -0.010(5) 0.039(6) 0.028(6)
F46 0.099(7) 0.097(7) 0.112(8) -0.015(7) 0.015(7) -0.004(6)
F47 0.123(9) 0.129(9) 0.093(7) -0.023(7) 0.003(7) -0.019(8)
F48 0.129(9) 0.079(6) 0.112(8) -0.015(6) -0.013(7) -0.031(7)
F49 0.092(8) 0.150(11) 0.152(11) -0.026(10) -0.011(8) -0.028(8)
F50 0.119(10) 0.152(11) 0.153(11) -0.030(10) 0.007(9) -0.002(9)
F51 0.118(9) 0.145(11) 0.139(10) -0.030(9) 0.046(8) -0.046(8)
F52 0.132(10) 0.126(10) 0.138(10) 0.010(9) -0.059(8) -0.005(8)
F53 0.130(10) 0.132(10) 0.147(11) 0.020(9) 0.021(9) -0.030(9)
F54 0.136(10) 0.077(7) 0.152(11) 0.003(7) -0.013(9) -0.023(7)
F55 0.161(13) 0.092(9) 0.174(14) -0.055(9) 0.062(11) -0.010(9)
F56 0.170(15) 0.126(12) 0.188(16) -0.047(12) 0.019(14) -0.021(12)
F57 0.191(15) 0.075(8) 0.181(14) 0.021(9) 0.102(12) 0.004(9)
F58 0.184(15) 0.110(11) 0.182(16) -0.034(11) 0.015(14) 0.042(12)
F59 0.103(10) 0.169(15) 0.188(15) -0.069(13) 0.027(11) -0.030(10)
F60 0.144(13) 0.139(13) 0.211(16) -0.087(12) 0.073(12) 0.009(10)
F61 0.192(14) 0.086(8) 0.142(11) 0.018(8) 0.099(11) -0.011(9)
F62 0.241(19) 0.149(14) 0.134(13) -0.026(12) 0.036(14) 0.028(15)
F63 0.235(19) 0.160(16) 0.157(15) -0.027(14) -0.008(16) 0.007(16)
F64 0.094(8) 0.117(9) 0.179(11) -0.039(9) 0.052(8) -0.010(7)
F65 0.080(7) 0.172(11) 0.148(10) 0.015(9) 0.060(7) 0.006(8)
F66 0.150(11) 0.171(12) 0.175(12) 0.038(11) 0.029(10) 0.056(10)
F67 0.157(11) 0.135(11) 0.139(10) 0.037(9) 0.025(10) 0.023(10)
F68 0.167(11) 0.157(11) 0.153(10) 0.066(9) 0.068(9) -0.019(10)
F69 0.173(12) 0.191(13) 0.091(8) 0.010(10) 0.026(9) 0.026(11)
F70 0.103(8) 0.188(12) 0.157(11) -0.003(10) 0.009(8) -0.070(9)
F71 0.168(12) 0.193(13) 0.167(12) 0.010(12) -0.023(11) -0.034(12)
F72 0.145(11) 0.196(13) 0.160(11) -0.040(11) 0.013(10) -0.023(11)
O1 0.070(6) 0.043(5) 0.069(6) 0.017(4) 0.020(5) 0.011(4)
O2 0.032(4) 0.070(6) 0.055(5) -0.007(4) 0.008(3) -0.010(4)
O3 0.060(5) 0.066(6) 0.043(4) -0.002(4) 0.000(4) 0.012(4)
O4 0.056(5) 0.060(5) 0.044(4) -0.005(4) 0.019(4) 0.004(4)
O5 0.069(6) 0.033(4) 0.072(6) 0.006(4) 0.019(4) 0.001(4)
O6 0.081(7) 0.058(6) 0.094(8) -0.020(6) -0.048(7) 0.017(5)
O7 0.087(7) 0.053(5) 0.070(6) -0.020(5) 0.045(6) -0.012(5)
O8 0.055(5) 0.049(5) 0.095(8) 0.003(5) 0.012(5) -0.014(4)
N1 0.045(4) 0.043(4) 0.027(4) -0.001(3) 0.001(3) -0.003(4)
N2 0.036(4) 0.037(4) 0.035(4) 0.001(3) 0.004(3) 0.000(3)
N3 0.084(7) 0.035(4) 0.036(4) -0.003(4) -0.004(4) 0.014(4)
N4 0.061(6) 0.058(6) 0.029(4) 0.007(4) 0.008(4) 0.012(5)
N5 0.041(4) 0.033(4) 0.029(3) -0.002(3) 0.002(3) -0.004(3)
N6 0.037(4) 0.034(4) 0.028(4) -0.007(3) 0.004(3) -0.002(3)
N7 0.046(5) 0.050(5) 0.031(4) -0.007(4) 0.011(3) 0.001(4)
N8 0.106(9) 0.034(5) 0.037(5) -0.011(4) 0.011(5) -0.016(5)
C1 0.070(7) 0.034(5) 0.038(5) 0.000(4) 0.007(5) -0.013(5)
C2 0.072(9) 0.042(6) 0.072(9) 0.006(6) 0.022(7) -0.007(6)
C3 0.126(16) 0.060(8) 0.045(7) 0.004(6) 0.037(9) 0.003(9)
C4 0.141(19) 0.068(10) 0.041(7) 0.015(7) 0.014(9) -0.003(11)
C5 0.119(13) 0.044(6) 0.043(6) 0.015(5) -0.023(7) -0.009(7)
C6 0.130(14) 0.038(6) 0.035(6) 0.010(5) -0.033(7) -0.002(7)
C7 0.059(8) 0.054(8) 0.083(10) 0.020(7) -0.021(7) -0.010(6)
C8 0.085(12) 0.109(15) 0.075(11) 0.007(10) -0.025(9) 0.034(11)
C9 0.065(9) 0.059(8) 0.105(13) 0.007(8) -0.028(9) 0.000(7)
C10 0.053(8) 0.056(8) 0.150(19) 0.024(10) 0.013(10) -0.017(7)
C11 0.075(9) 0.086(10) 0.108(11) 0.013(8) 0.033(8) -0.005(8)
C12 0.107(16) 0.072(11) 0.120(17) 0.017(11) 0.051(14) -0.019(11)
C13 0.065(7) 0.039(5) 0.030(5) 0.005(4) -0.009(4) 0.010(5)
C14 0.058(6) 0.051(6) 0.022(4) 0.001(4) 0.000(4) 0.009(5)
C15 0.041(5) 0.041(5) 0.033(5) 0.004(4) 0.005(4) 0.008(4)
C16 0.102(12) 0.035(6) 0.067(8) -0.008(6) 0.001(8) -0.013(7)
C17 0.119(14) 0.050(7) 0.045(6) 0.000(5) 0.018(7) 0.029(8)
C18 0.096(11) 0.076(10) 0.041(6) 0.021(6) 0.031(7) 0.035(8)
C19 0.052(6) 0.057(7) 0.041(5) 0.019(5) 0.001(4) -0.010(5)
C20 0.061(6) 0.038(5) 0.025(4) 0.002(4) 0.002(4) -0.009(5)
C21 0.056(7) 0.043(6) 0.043(5) 0.007(4) 0.005(5) -0.015(5)
C22 0.063(7) 0.056(7) 0.047(6) -0.004(5) -0.009(5) -0.017(6)
C23 0.086(10) 0.039(6) 0.067(8) 0.002(5) 0.026(7) -0.020(6)
C24 0.079(9) 0.037(5) 0.043(6) -0.002(4) 0.009(5) -0.008(5)
C25 0.067(7) 0.045(6) 0.032(5) 0.000(4) 0.005(5) -0.003(5)
C26 0.063(7) 0.032(5) 0.038(5) 0.001(4) 0.002(5) 0.008(4)
C27 0.088(10) 0.049(7) 0.056(7) 0.011(6) 0.004(7) 0.022(7)
C28 0.091(11) 0.045(7) 0.058(8) 0.001(5) 0.018(7) 0.020(7)
C29 0.047(6) 0.071(8) 0.057(7) 0.025(6) -0.006(5) -0.011(6)
C30 0.077(10) 0.105(14) 0.077(11) 0.042(10) -0.045(9) -0.036(10)
C31 0.041(7) 0.130(18) 0.085(11) 0.031(11) 0.003(7) 0.012(8)
C32 0.058(6) 0.040(5) 0.040(5) -0.011(4) 0.009(4) -0.006(5)
C33 0.059(6) 0.032(5) 0.033(5) 0.000(4) 0.002(4) -0.002(4)
C34 0.041(5) 0.037(5) 0.035(5) -0.004(4) 0.002(4) -0.001(4)
C35 0.088(10) 0.031(5) 0.059(7) 0.001(5) 0.010(7) 0.000(6)
C36 0.093(11) 0.056(8) 0.050(7) -0.001(6) 0.000(7) 0.026(7)
C37 0.071(8) 0.049(7) 0.059(7) 0.000(6) 0.012(6) 0.021(6)
C38 0.044(5) 0.047(6) 0.033(5) -0.001(4) 0.002(4) 0.006(4)
C39 0.042(6) 0.054(7) 0.058(7) -0.005(5) 0.002(5) -0.002(5)
C40 0.053(7) 0.087(11) 0.073(10) -0.015(8) -0.012(7) 0.002(7)
C41 0.044(7) 0.106(14) 0.093(12) 0.018(11) 0.007(7) 0.017(8)
C42 0.062(7) 0.031(5) 0.051(6) 0.003(4) -0.002(5) -0.010(5)
C43 0.049(6) 0.046(6) 0.067(8) 0.003(5) -0.006(5) -0.011(5)
C44 0.090(10) 0.046(7) 0.054(7) -0.010(5) -0.004(7) -0.019(7)
C45 0.045(5) 0.034(5) 0.027(4) -0.004(3) 0.004(3) -0.008(4)
C46 0.072(8) 0.037(5) 0.042(6) -0.006(4) 0.023(5) -0.014(5)
C47 0.053(6) 0.040(5) 0.031(5) -0.003(4) 0.011(4) -0.008(4)
C48 0.075(8) 0.041(6) 0.035(5) -0.008(4) 0.016(5) 0.010(5)
C49 0.058(7) 0.075(9) 0.054(7) 0.004(6) 0.017(6) -0.011(6)
C50 0.109(10) 0.058(7) 0.077(8) -0.010(6) 0.027(8) -0.024(7)
C51 0.113(13) 0.042(6) 0.044(6) -0.006(5) -0.005(7) 0.011(7)
C52 0.063(7) 0.035(5) 0.030(5) -0.003(4) 0.012(4) 0.007(4)
C53 0.065(7) 0.041(6) 0.048(6) -0.015(5) 0.001(5) 0.008(5)
C54 0.101(13) 0.073(10) 0.053(8) -0.016(7) -0.004(8) -0.005(9)
C55 0.16(3) 0.117(19) 0.060(10) -0.036(11) 0.011(13) -0.049(18)
C56 0.125(16) 0.066(9) 0.072(10) -0.005(8) 0.063(11) -0.006(10)
C57 0.093(11) 0.044(6) 0.064(8) 0.003(6) 0.043(8) 0.020(6)
C58 0.054(8) 0.078(11) 0.102(13) -0.021(9) 0.033(8) 0.010(7)
C59 0.042(8) 0.080(12) 0.24(3) -0.050(16) 0.066(13) -0.002(8)
C60 0.13(2) 0.062(11) 0.16(3) -0.017(13) 0.029(18) 0.039(12)
C61 0.057(8) 0.092(12) 0.075(10) -0.045(9) -0.014(7) -0.010(8)
C62 0.099(17) 0.092(16) 0.21(4) -0.04(2) -0.07(2) 0.004(13)
C63 0.061(10) 0.093(14) 0.16(2) -0.055(16) -0.012(12) -0.014(10)
C64 0.067(7) 0.045(6) 0.038(5) -0.004(4) 0.013(5) -0.012(5)
C65 0.076(5) 0.056(4) 0.075(5) 0.010(4) 0.027(4) 0.016(4)
C66 0.090(6) 0.062(5) 0.088(6) 0.006(5) 0.015(5) 0.017(5)
C67 0.084(5) 0.066(5) 0.094(6) 0.007(5) 0.046(5) 0.010(5)
C68 0.088(6) 0.081(5) 0.079(5) 0.015(5) 0.008(5) 0.014(5)
C69 0.084(5) 0.106(6) 0.066(5) 0.009(5) 0.033(4) 0.003(5)
C70 0.088(6) 0.110(6) 0.073(5) -0.001(5) 0.036(5) 0.014(5)
C71 0.087(6) 0.122(7) 0.082(6) 0.000(6) 0.018(5) 0.001(6)
C72 0.110(6) 0.106(6) 0.075(5) 0.024(5) 0.030(5) 0.005(6)
C73 0.040(5) 0.081(8) 0.027(4) 0.005(5) -0.011(4) -0.005(5)
C74 0.094(12) 0.061(9) 0.077(10) -0.002(7) -0.032(9) 0.013(8)
C75 0.050(6) 0.226(14) 0.103(8) -0.008(9) 0.017(6) 0.004(8)
C76 0.102(14) 0.069(10) 0.066(9) -0.014(8) -0.012(9) -0.007(9)
C77 0.097(5) 0.095(5) 0.106(6) -0.033(5) 0.028(5) -0.003(5)
C78 0.106(7) 0.098(7) 0.104(7) -0.027(6) 0.038(7) 0.001(6)
C78A 0.105(8) 0.106(8) 0.108(8) -0.030(7) 0.020(7) 0.004(7)
C79 0.093(7) 0.112(7) 0.107(7) -0.043(7) 0.027(6) -0.008(6)
C79A 0.092(7) 0.101(8) 0.115(8) -0.030(7) 0.027(7) 0.001(7)
C80 0.103(6) 0.090(6) 0.117(6) -0.031(5) 0.027(6) -0.004(5)
C80A 0.103(6) 0.090(6) 0.117(6) -0.031(5) 0.027(6) -0.004(5)
C81 0.091(5) 0.055(5) 0.115(6) 0.010(5) 0.033(5) 0.012(4)
C82 0.097(6) 0.088(6) 0.120(7) 0.019(6) 0.014(6) 0.011(6)
C83 0.100(6) 0.064(5) 0.125(7) 0.008(5) 0.045(6) 0.008(5)
C84 0.102(6) 0.055(5) 0.123(7) 0.001(5) 0.033(6) 0.014(5)
C85 0.104(6) 0.110(6) 0.119(6) -0.011(6) -0.004(6) -0.024(6)
C86 0.104(6) 0.102(6) 0.108(6) -0.016(6) -0.001(6) -0.029(6)
C87 0.104(7) 0.128(7) 0.131(7) -0.018(7) 0.004(6) -0.022(6)
C88 0.116(7) 0.108(7) 0.128(7) -0.002(6) -0.012(6) -0.021(6)
C89 0.155(10) 0.089(8) 0.134(9) -0.058(7) 0.076(8) -0.002(8)
C90 0.165(11) 0.093(8) 0.157(10) -0.042(8) 0.067(9) -0.007(9)
C91 0.156(10) 0.114(10) 0.163(11) -0.054(9) 0.052(10) 0.004(9)
C92 0.186(12) 0.109(9) 0.142(10) -0.035(9) 0.058(10) 0.001(9)
C93 0.121(6) 0.152(7) 0.131(6) 0.016(6) 0.040(6) -0.007(6)
C94 0.109(7) 0.151(8) 0.145(7) 0.012(7) 0.045(6) 0.008(6)
C95 0.139(7) 0.154(8) 0.127(7) 0.029(7) 0.043(7) 0.000(7)
C96 0.136(6) 0.164(6) 0.146(6) 0.003(5) 0.016(5) -0.016(5)

loop_
_atom_type_symbol
_atom_type_description
_atom_type_scat_dispersion_real
_atom_type_scat_dispersion_imag
_atom_type_scat_source
C C 0.0181 0.0091 'International Tables Vol C Tables 4.2.6.8 and 6.1.1.4'
H H 0.0000 0.0000 'International Tables Vol C Tables 4.2.6.8 and 6.1.1.4'
N N 0.0311 0.0180 'International Tables Vol C Tables 4.2.6.8 and 6.1.1.4'
Si Si 0.2541 0.3302 'International Tables Vol C Tables 4.2.6.8 and 6.1.1.4'
Al Al 0.2130 0.2455 'International Tables Vol C Tables 4.2.6.8 and 6.1.1.4'
Cl Cl 0.3639 0.7018 'International Tables Vol C Tables 4.2.6.8 and 6.1.1.4'
O O 0.0492 0.0322 'International Tables Vol C Tables 4.2.6.8 and 6.1.1.4'
F F 0.0727 0.0534 'International Tables Vol C Tables 4.2.6.8 and 6.1.1.4'

loop_
_geom_angle_atom_site_label_1
_geom_angle_atom_site_label_2
_geom_angle_atom_site_label_3
_geom_angle
_geom_angle_site_symmetry_1
_geom_angle_site_symmetry_3
_geom_angle_publ_flag
N1 Si1 N2 108.0(4) . . ?
N1 Si1 C32 111.0(5) . . ?
N2 Si1 C32 111.2(5) . . ?
N1 Si1 Cl1 107.2(4) . . ?
N2 Si1 Cl1 109.5(3) . . ?
C32 Si1 Cl1 109.7(4) . . ?
N6 Si2 N5 107.7(4) . . ?
N6 Si2 C64 112.3(5) . . ?
N5 Si2 C64 111.5(5) . . ?
N6 Si2 Cl3 108.4(3) . . ?
N5 Si2 Cl3 109.5(3) . . ?
C64 Si2 Cl3 107.3(5) . . ?
O3 Al1 O2 108.6(5) . . ?
O3 Al1 O4 115.6(5) . . ?
O2 Al1 O4 109.6(5) . . ?
O3 Al1 O1 104.3(6) . . ?
O2 Al1 O1 111.4(5) . . ?
O4 Al1 O1 107.3(5) . . ?
O6 Al2 O8 106.5(7) . . ?
O6 Al2 O7 113.3(7) . . ?
O8 Al2 O7 110.0(6) . . ?
O6 Al2 O5 107.0(6) . . ?
O8 Al2 O5 110.9(6) . . ?
O7 Al2 O5 109.0(5) . . ?
C65 O1 Al1 148.6(12) . . ?
C69 O2 Al1 151.1(12) . . ?
C73 O3 Al1 153.8(10) . . ?
C77 O4 Al1 149.3(9) . . ?
C81 O5 Al2 152.6(10) . . ?
C85 O6 Al2 156.8(11) . . ?
C89 O7 Al2 158.0(10) . . ?
C93 O8 Al2 157.4(12) . . ?
C13 N1 C1 125.0(10) . . ?
C13 N1 Si1 114.9(7) . . ?
C1 N1 Si1 119.7(7) . . ?
C15 N2 C20 124.1(9) . . ?
C15 N2 Si1 113.9(7) . . ?
C20 N2 Si1 121.7(7) . . ?
C13 N3 C17 119.5(12) . . ?
C13 N3 C16 123.0(12) . . ?
C17 N3 C16 115.2(12) . . ?
C15 N4 C19 125.6(10) . . ?
C15 N4 C18 119.9(11) . . ?
C19 N4 C18 113.1(10) . . ?
C45 N5 C33 123.8(9) . . ?
C45 N5 Si2 114.0(7) . . ?
C33 N5 Si2 121.9(7) . . ?
C47 N6 C52 122.3(9) . . ?
C47 N6 Si2 115.0(7) . . ?
C52 N6 Si2 122.3(7) . . ?
C45 N7 C49 120.8(11) . . ?
C45 N7 C48 124.0(9) . . ?
C49 N7 C48 114.1(10) . . ?
C47 N8 C51 123.3(12) . . ?
C47 N8 C50 119.3(13) . . ?
C51 N8 C50 116.7(13) . . ?
C2 C1 C6 120.9(13) . . ?
C2 C1 N1 124.0(14) . . ?
C6 C1 N1 115.1(11) . . ?
C1 C2 C3 118.3(17) . . ?
C1 C2 C10 124.6(16) . . ?
C3 C2 C10 117.1(16) . . ?
C4 C3 C2 121.0(16) . . ?
C3 C4 C5 119.8(14) . . ?
C4 C5 C6 123.8(19) . . ?
C5 C6 C1 115.8(18) . . ?
C5 C6 C7 117.1(16) . . ?
C1 C6 C7 127.0(11) . . ?
C6 C7 C9 117.2(17) . . ?
C6 C7 C8 114.9(15) . . ?
C9 C7 C8 104.6(14) . . ?
C12 C10 C2 113(2) . . ?
C12 C10 C11 113.0(16) . . ?
C2 C10 C11 106.9(16) . . ?
N3 C13 N1 119.3(10) . . ?
N3 C13 C14 119.8(11) . . ?
N1 C13 C14 120.8(10) . . ?
C13 C14 C15 129.8(10) . . ?
N4 C15 N2 119.4(10) . . ?
N4 C15 C14 119.7(10) . . ?
N2 C15 C14 120.8(9) . . ?
C25 C20 C21 120.2(11) . . ?
C25 C20 N2 122.5(11) . . ?
C21 C20 N2 117.3(10) . . ?
C22 C21 C20 114.5(12) . . ?
C22 C21 C29 118.5(12) . . ?
C20 C21 C29 127.0(11) . . ?
C23 C22 C21 124.2(13) . . ?
C24 C23 C22 118.1(12) . . ?
C23 C24 C25 121.5(14) . . ?
C24 C25 C20 121.3(13) . . ?
C24 C25 C26 116.7(12) . . ?
C20 C25 C26 121.9(11) . . ?
C28 C26 C25 109.8(11) . . ?
C28 C26 C27 107.5(11) . . ?
C25 C26 C27 111.0(11) . . ?
C21 C29 C31 112.5(12) . . ?
C21 C29 C30 114.5(16) . . ?
C31 C29 C30 105.7(14) . . ?
Cl2 C32 Si1 110.0(6) . . ?
C38 C33 C34 122.2(10) . . ?
C38 C33 N5 119.4(10) . . ?
C34 C33 N5 118.3(10) . . ?
C33 C34 C35 116.7(11) . . ?
C33 C34 C42 128.1(10) . . ?
C35 C34 C42 115.1(11) . . ?
C36 C35 C34 119.9(13) . . ?
C37 C36 C35 121.8(13) . . ?
C36 C37 C38 120.1(14) . . ?
C33 C38 C37 119.0(12) . . ?
C33 C38 C39 125.7(11) . . ?
C37 C38 C39 115.3(12) . . ?
C40 C39 C38 113.0(13) . . ?
C40 C39 C41 109.9(13) . . ?
C38 C39 C41 109.2(13) . . ?
C34 C42 C43 115.8(10) . . ?
C34 C42 C44 112.3(12) . . ?
C43 C42 C44 108.4(11) . . ?
N7 C45 N5 120.8(9) . . ?
N7 C45 C46 116.9(9) . . ?
N5 C45 C46 122.2(9) . . ?
C47 C46 C45 126.2(11) . . ?
N6 C47 N8 119.9(9) . . ?
N6 C47 C46 122.3(10) . . ?
N8 C47 C46 117.8(10) . . ?
C57 C52 C53 120.9(13) . . ?
C57 C52 N6 120.4(13) . . ?
C53 C52 N6 118.8(10) . . ?
C54 C53 C52 121.6(15) . . ?
C54 C53 C61 114.9(15) . . ?
C52 C53 C61 123.4(11) . . ?
C53 C54 C55 120(2) . . ?
C54 C55 C56 119.8(17) . . ?
C57 C56 C55 121.6(18) . . ?
C56 C57 C52 116.0(19) . . ?
C56 C57 C58 117.3(15) . . ?
C52 C57 C58 126.3(15) . . ?
C59 C58 C60 110.5(17) . . ?
C59 C58 C57 110(2) . . ?
C60 C58 C57 116.4(19) . . ?
C53 C61 C63 108.3(15) . . ?
C53 C61 C62 108(2) . . ?
C63 C61 C62 111.8(17) . . ?
Si2 C64 Cl4 107.8(6) . . ?
O1 C65 C66 111.4(16) . . ?
O1 C65 C67 111.2(13) . . ?
C66 C65 C67 105.1(16) . . ?
O1 C65 C68 112.9(16) . . ?
C66 C65 C68 104.1(15) . . ?
C67 C65 C68 111.6(16) . . ?
F3 C66 F1 107.9(18) . . ?
F3 C66 F2 105.6(19) . . ?
F1 C66 F2 102.3(15) . . ?
F3 C66 C65 114.3(16) . . ?
F1 C66 C65 115.3(18) . . ?
F2 C66 C65 110.3(17) . . ?
F4 C67 F5 117.4(19) . . ?
F4 C67 F6 106.4(16) . . ?
F5 C67 F6 98.8(17) . . ?
F4 C67 C65 112.5(18) . . ?
F5 C67 C65 111.5(14) . . ?
F6 C67 C65 108.9(17) . . ?
F7 C68 F8 111.5(18) . . ?
F7 C68 F9 110(2) . . ?
F8 C68 F9 103.2(18) . . ?
F7 C68 C65 112.9(17) . . ?
F8 C68 C65 113.9(18) . . ?
F9 C68 C65 104.7(15) . . ?
O2 C69 C71 110.0(16) . . ?
O2 C69 C72 112.4(19) . . ?
C71 C69 C72 108(2) . . ?
O2 C69 C70 109.2(19) . . ?
C71 C69 C70 108(2) . . ?
C72 C69 C70 109.0(17) . . ?
F10 C70 F12 106.9(18) . . ?
F10 C70 F11 109(2) . . ?
F12 C70 F11 103.6(19) . . ?
F10 C70 C69 111.0(19) . . ?
F12 C70 C69 113(2) . . ?
F11 C70 C69 113.1(17) . . ?
F14 C71 F15 111(2) . . ?
F14 C71 F13 109(2) . . ?
F15 C71 F13 106(2) . . ?
F14 C71 C69 114(2) . . ?
F15 C71 C69 111(2) . . ?
F13 C71 C69 105(2) . . ?
F17 C72 F18 116(2) . . ?
F17 C72 F16 108.1(18) . . ?
F18 C72 F16 100(2) . . ?
F17 C72 C69 114(2) . . ?
F18 C72 C69 108.8(16) . . ?
F16 C72 C69 109(2) . . ?
O3 C73 C75 117.4(15) . . ?
O3 C73 C74 110.6(12) . . ?
C75 C73 C74 111(2) . . ?
O3 C73 C76 107.1(12) . . ?
C75 C73 C76 107(2) . . ?
C74 C73 C76 103.3(12) . . ?
F19 C74 F20 111(2) . . ?
F19 C74 F21 109.2(18) . . ?
F20 C74 F21 103.5(15) . . ?
F19 C74 C73 114.1(14) . . ?
F20 C74 C73 108.1(16) . . ?
F21 C74 C73 110.3(18) . . ?
F22 C75 F24 110(2) . . ?
F22 C75 C73 121(3) . . ?
F24 C75 C73 109(3) . . ?
F22 C75 F23 105(3) . . ?
F24 C75 F23 100(2) . . ?
C73 C75 F23 109(2) . . ?
F27 C76 F25 109.6(19) . . ?
F27 C76 F26 106.0(19) . . ?
F25 C76 F26 106.8(17) . . ?
F27 C76 C73 112.9(15) . . ?
F25 C76 C73 112.4(17) . . ?
F26 C76 C73 108.8(16) . . ?
O4 C77 C79 110.5(11) . . ?
O4 C77 C79A 115.0(12) . . ?
O4 C77 C78 107.0(10) . . ?
C79 C77 C78 110.5(9) . . ?
O4 C77 C80A 111.3(12) . . ?
C79A C77 C80A 108.3(9) . . ?
O4 C77 C80 110.9(11) . . ?
C79 C77 C80 109.1(8) . . ?
C78 C77 C80 108.9(8) . . ?
O4 C77 C78A 104.9(12) . . ?
C79A C77 C78A 108.8(9) . . ?
C80A C77 C78A 108.3(9) . . ?
F30 C78 F29 106.9(11) . . ?
F30 C78 F28 106.1(10) . . ?
F29 C78 F28 105.2(10) . . ?
F30 C78 C77 113.1(14) . . ?
F29 C78 C77 113.4(17) . . ?
F28 C78 C77 111.5(13) . . ?
F29A C78A F28A 106.6(11) . . ?
F29A C78A F30A 106.6(11) . . ?
F28A C78A F30A 106.5(11) . . ?
F29A C78A C77 119(2) . . ?
F28A C78A C77 116(2) . . ?
F30A C78A C77 100(3) . . ?
F32 C79 F33 108.7(10) . . ?
F32 C79 F31 107.0(10) . . ?
F33 C79 F31 107.1(10) . . ?
F32 C79 C77 112.0(15) . . ?
F33 C79 C77 115.7(14) . . ?
F31 C79 C77 105.9(16) . . ?
F31A C79A F33A 109.6(11) . . ?
F31A C79A F32A 108.8(11) . . ?
F33A C79A F32A 108.2(11) . . ?
F31A C79A C77 113.1(18) . . ?
F33A C79A C77 113.6(17) . . ?
F32A C79A C77 103(2) . . ?
F35 C80 F36 107.3(10) . . ?
F35 C80 F34 107.0(10) . . ?
F36 C80 F34 106.4(10) . . ?
F35 C80 C77 109.6(15) . . ?
F36 C80 C77 116.5(17) . . ?
F34 C80 C77 109.5(16) . . ?
F35A C80A F34A 108.5(11) . . ?
F35A C80A F36A 108.3(11) . . ?
F34A C80A F36A 107.6(11) . . ?
F35A C80A C77 115.7(19) . . ?
F34A C80A C77 107.3(18) . . ?
F36A C80A C77 109.2(19) . . ?
O5 C81 C83 112.3(10) . . ?
O5 C81 C84 112.4(11) . . ?
C83 C81 C84 108.8(8) . . ?
O5 C81 C82 106.1(11) . . ?
C83 C81 C82 108.9(9) . . ?
C84 C81 C82 108.2(8) . . ?
F37 C82 F39 105.6(9) . . ?
F37 C82 F38 106.1(9) . . ?
F39 C82 F38 105.9(9) . . ?
F37 C82 C81 115.2(11) . . ?
F39 C82 C81 113.8(11) . . ?
F38 C82 C81 109.5(10) . . ?
F42 C83 F41 107.2(9) . . ?
F42 C83 F40 106.5(9) . . ?
F41 C83 F40 105.9(8) . . ?
F42 C83 C81 115.7(10) . . ?
F41 C83 C81 109.3(10) . . ?
F40 C83 C81 111.8(10) . . ?
F43 C84 F45 107.6(9) . . ?
F43 C84 F44 106.6(9) . . ?
F45 C84 F44 107.4(8) . . ?
F43 C84 C81 111.4(10) . . ?
F45 C84 C81 109.6(10) . . ?
F44 C84 C81 114.0(10) . . ?
O6 C85 C87 108.8(13) . . ?
O6 C85 C88 112.6(12) . . ?
C87 C85 C88 109.4(9) . . ?
O6 C85 C86 110.8(12) . . ?
C87 C85 C86 107.4(9) . . ?
C88 C85 C86 107.6(9) . . ?
F46 C86 F47 107.2(9) . . ?
F46 C86 F48 107.0(9) . . ?
F47 C86 F48 107.7(9) . . ?
F46 C86 C85 109.3(11) . . ?
F47 C86 C85 112.4(12) . . ?
F48 C86 C85 113.0(11) . . ?
F50 C87 F51 107.0(9) . . ?
F50 C87 F49 107.6(10) . . ?
F51 C87 F49 105.8(9) . . ?
F50 C87 C85 109.0(12) . . ?
F51 C87 C85 113.0(12) . . ?
F49 C87 C85 114.0(12) . . ?
F54 C88 F52 106.9(10) . . ?
F54 C88 F53 106.2(9) . . ?
F52 C88 F53 107.0(10) . . ?
F54 C88 C85 110.0(12) . . ?
F52 C88 C85 113.8(13) . . ?
F53 C88 C85 112.5(12) . . ?
O7 C89 C90 109.6(11) . . ?
O7 C89 C91 106.1(13) . . ?
C90 C89 C91 110.0(9) . . ?
O7 C89 C92 114.9(13) . . ?
C90 C89 C92 108.8(9) . . ?
C91 C89 C92 107.5(8) . . ?
F57 C90 F55 106.8(10) . . ?
F57 C90 F56 106.3(10) . . ?
F55 C90 F56 106.7(10) . . ?
F57 C90 C89 115.1(12) . . ?
F55 C90 C89 111.7(12) . . ?
F56 C90 C89 109.7(13) . . ?
F58 C91 F59 109.7(10) . . ?
F58 C91 F60 110.1(11) . . ?
F59 C91 F60 107.5(10) . . ?
F58 C91 C89 105.0(14) . . ?
F59 C91 C89 110.6(13) . . ?
F60 C91 C89 114.1(13) . . ?
F63 C92 F61 108.3(10) . . ?
F63 C92 F62 108.2(11) . . ?
F61 C92 F62 107.1(10) . . ?
F63 C92 C89 113.7(17) . . ?
F61 C92 C89 105.9(11) . . ?
F62 C92 C89 113.3(15) . . ?
O8 C93 C96 113.0(13) . . ?
O8 C93 C94 112.9(13) . . ?
C96 C93 C94 108.4(10) . . ?
O8 C93 C95 104.0(13) . . ?
C96 C93 C95 109.2(10) . . ?
C94 C93 C95 109.2(9) . . ?
F64 C94 F65 107.9(10) . . ?
F64 C94 F66 107.1(10) . . ?
F65 C94 F66 106.5(10) . . ?
F64 C94 C93 110.2(12) . . ?
F65 C94 C93 112.5(12) . . ?
F66 C94 C93 112.4(14) . . ?
F68 C95 F69 105.2(10) . . ?
F68 C95 F67 106.0(10) . . ?
F69 C95 F67 105.0(10) . . ?
F68 C95 C93 114.5(13) . . ?
F69 C95 C93 108.0(13) . . ?
F67 C95 C93 117.1(14) . . ?
F72 C96 F71 107.1(10) . . ?
F72 C96 F70 106.6(10) . . ?
F71 C96 F70 105.9(10) . . ?
F72 C96 C93 115.6(15) . . ?
F71 C96 C93 105.8(15) . . ?
F70 C96 C93 115.1(13) . . ?

loop_
_geom_bond_atom_site_label_1
_geom_bond_atom_site_label_2
_geom_bond_distance
_geom_bond_site_symmetry_2
_geom_bond_publ_flag
Cl1 Si1 2.027(4) . ?
Cl2 C32 1.761(14) . ?
Cl3 Si2 2.058(4) . ?
Cl4 C64 1.849(15) . ?
Si1 N1 1.742(10) . ?
Si1 N2 1.752(9) . ?
Si1 C32 1.861(11) . ?
Si2 N6 1.719(9) . ?
Si2 N5 1.755(9) . ?
Si2 C64 1.820(12) . ?
Al1 O3 1.699(10) . ?
Al1 O2 1.703(8) . ?
Al1 O4 1.707(8) . ?
Al1 O1 1.764(10) . ?
Al2 O6 1.683(11) . ?
Al2 O8 1.683(10) . ?
Al2 O7 1.707(9) . ?
Al2 O5 1.724(9) . ?
F1 C66 1.33(2) . ?
F2 C66 1.35(2) . ?
F3 C66 1.30(3) . ?
F4 C67 1.21(3) . ?
F5 C67 1.35(2) . ?
F6 C67 1.38(3) . ?
F7 C68 1.30(2) . ?
F8 C68 1.31(2) . ?
F9 C68 1.39(3) . ?
F10 C70 1.26(3) . ?
F11 C70 1.33(3) . ?
F12 C70 1.30(2) . ?
F13 C71 1.38(3) . ?
F14 C71 1.30(3) . ?
F15 C71 1.33(3) . ?
F16 C72 1.42(3) . ?
F17 C72 1.24(3) . ?
F18 C72 1.36(3) . ?
F19 C74 1.28(3) . ?
F20 C74 1.29(2) . ?
F21 C74 1.38(2) . ?
F22 C75 1.33(4) . ?
F23 C75 1.44(4) . ?
F24 C75 1.41(5) . ?
F25 C76 1.29(2) . ?
F26 C76 1.41(3) . ?
F27 C76 1.26(3) . ?
F28 C78 1.336(10) . ?
F28A C78A 1.330(11) . ?
F29 C78 1.335(10) . ?
F29A C78A 1.327(10) . ?
F30 C78 1.329(10) . ?
F30A C78A 1.333(11) . ?
F31 C79 1.337(10) . ?
F31A C79A 1.309(10) . ?
F32 C79 1.319(10) . ?
F32A C79A 1.323(10) . ?
F33 C79 1.320(10) . ?
F33A C79A 1.314(10) . ?
F34 C80 1.330(10) . ?
F34A C80A 1.319(10) . ?
F35 C80 1.329(10) . ?
F35A C80A 1.317(10) . ?
F36 C80 1.329(10) . ?
F36A C80A 1.324(10) . ?
F37 C82 1.333(10) . ?
F38 C82 1.336(9) . ?
F39 C82 1.335(9) . ?
F40 C83 1.332(9) . ?
F41 C83 1.329(9) . ?
F42 C83 1.328(10) . ?
F43 C84 1.324(9) . ?
F44 C84 1.331(9) . ?
F45 C84 1.325(9) . ?
F46 C86 1.316(10) . ?
F47 C86 1.326(10) . ?
F48 C86 1.330(9) . ?
F49 C87 1.333(10) . ?
F50 C87 1.317(10) . ?
F51 C87 1.333(10) . ?
F52 C88 1.331(10) . ?
F53 C88 1.335(10) . ?
F54 C88 1.322(9) . ?
F55 C90 1.326(10) . ?
F56 C90 1.339(10) . ?
F57 C90 1.322(10) . ?
F58 C91 1.310(10) . ?
F59 C91 1.318(10) . ?
F60 C91 1.320(10) . ?
F61 C92 1.324(10) . ?
F62 C92 1.327(10) . ?
F63 C92 1.313(10) . ?
F64 C94 1.322(10) . ?
F65 C94 1.322(10) . ?
F66 C94 1.332(10) . ?
F67 C95 1.339(10) . ?
F68 C95 1.334(10) . ?
F69 C95 1.339(10) . ?
F70 C96 1.333(10) . ?
F71 C96 1.332(10) . ?
F72 C96 1.318(10) . ?
O1 C65 1.306(19) . ?
O2 C69 1.36(2) . ?
O3 C73 1.342(15) . ?
O4 C77 1.357(16) . ?
O5 C81 1.333(17) . ?
O6 C85 1.38(2) . ?
O7 C89 1.324(17) . ?
O8 C93 1.31(2) . ?
N1 C13 1.371(15) . ?
N1 C1 1.470(14) . ?
N2 C15 1.399(14) . ?
N2 C20 1.451(14) . ?
N3 C13 1.353(16) . ?
N3 C17 1.446(17) . ?
N3 C16 1.46(2) . ?
N4 C15 1.339(14) . ?
N4 C19 1.448(16) . ?
N4 C18 1.467(17) . ?
N5 C45 1.377(13) . ?
N5 C33 1.481(14) . ?
N6 C47 1.374(13) . ?
N6 C52 1.474(12) . ?
N7 C45 1.355(13) . ?
N7 C49 1.448(16) . ?
N7 C48 1.465(16) . ?
N8 C47 1.382(16) . ?
N8 C51 1.44(2) . ?
N8 C50 1.45(2) . ?
C1 C2 1.368(19) . ?
C1 C6 1.45(2) . ?
C2 C3 1.50(2) . ?
C2 C10 1.52(3) . ?
C3 C4 1.32(3) . ?
C4 C5 1.38(3) . ?
C5 C6 1.425(16) . ?
C6 C7 1.46(3) . ?
C7 C9 1.55(2) . ?
C7 C8 1.58(3) . ?
C10 C12 1.46(3) . ?
C10 C11 1.52(3) . ?
C13 C14 1.388(16) . ?
C14 C15 1.401(17) . ?
C20 C25 1.376(19) . ?
C20 C21 1.446(19) . ?
C21 C22 1.416(18) . ?
C21 C29 1.49(2) . ?
C22 C23 1.38(2) . ?
C23 C24 1.36(2) . ?
C24 C25 1.375(18) . ?
C25 C26 1.55(2) . ?
C26 C28 1.545(18) . ?
C26 C27 1.559(17) . ?
C29 C31 1.51(2) . ?
C29 C30 1.555(19) . ?
C33 C38 1.379(18) . ?
C33 C34 1.421(15) . ?
C34 C35 1.432(17) . ?
C34 C42 1.474(18) . ?
C35 C36 1.38(3) . ?
C36 C37 1.37(3) . ?
C37 C38 1.404(18) . ?
C38 C39 1.532(18) . ?
C39 C40 1.47(2) . ?
C39 C41 1.58(2) . ?
C42 C43 1.491(19) . ?
C42 C44 1.518(17) . ?
C45 C46 1.430(16) . ?
C46 C47 1.400(15) . ?
C52 C57 1.409(18) . ?
C52 C53 1.42(2) . ?
C53 C54 1.34(2) . ?
C53 C61 1.52(2) . ?
C54 C55 1.37(4) . ?
C55 C56 1.43(4) . ?
C56 C57 1.40(3) . ?
C57 C58 1.52(3) . ?
C58 C59 1.44(3) . ?
C58 C60 1.52(3) . ?
C61 C63 1.53(4) . ?
C61 C62 1.58(4) . ?
C65 C66 1.52(3) . ?
C65 C67 1.56(2) . ?
C65 C68 1.57(3) . ?
C69 C71 1.51(4) . ?
C69 C72 1.51(3) . ?
C69 C70 1.57(3) . ?
C73 C75 1.41(2) . ?
C73 C74 1.56(2) . ?
C73 C76 1.64(2) . ?
C77 C79 1.520(10) . ?
C77 C79A 1.529(10) . ?
C77 C78 1.530(10) . ?
C77 C80A 1.536(10) . ?
C77 C80 1.540(10) . ?
C77 C78A 1.541(10) . ?
C81 C83 1.532(10) . ?
C81 C84 1.535(10) . ?
C81 C82 1.542(10) . ?
C85 C87 1.534(10) . ?
C85 C88 1.535(10) . ?
C85 C86 1.545(10) . ?
C89 C90 1.527(10) . ?
C89 C91 1.534(10) . ?
C89 C92 1.541(10) . ?
C93 C96 1.532(11) . ?
C93 C94 1.537(10) . ?
C93 C95 1.538(10) . ?
